data_2203310
loop_
_publ_author_name
'Wang, Wei'
'Li, Jun'
'Du, GuiXiang'
'Zhang, Fengxing'

_publ_section_title
;
 [<i>N,N</i>'-Bis(2-furylmethylene)ethylenediamine]dichlorozinc(II)
;
_journal_issue 3
_journal_name_full 'Acta Crystallographica Section E'
_journal_page_first m334
_journal_page_last m335
_journal_paper_doi 10.1107/S1600536804003915
_journal_volume 60
_journal_year 2004
_chemical_formula_iupac '[Zn (C12 H12 N2 O2) Cl2]'
_chemical_formula_moiety 'C12 H12 Cl2 N2 O2 Zn'
_chemical_formula_sum 'C12 H12 Cl2 N2 O2 Zn'
_chemical_formula_weight 352.51
_chemical_name_common
;
?
;
_chemical_name_systematic
;
'Dichloro(N,N'-bis(furaldehyde)ethylenediamine)zinc(II)
;
_space_group_IT_number 14
_symmetry_cell_setting monoclinic
_symmetry_space_group_name_Hall '-P 2yn'
_symmetry_space_group_name_H-M 'P 1 21/n 1'
_atom_sites_solution_hydrogens geom
_atom_sites_solution_primary direct
_atom_sites_solution_secondary difmap
_audit_creation_method SHELXL-97
_cell_angle_alpha 90.00
_cell_angle_beta 94.121(18)
_cell_angle_gamma 90.00
_cell_formula_units_Z 4
_cell_length_a 8.780(11)
_cell_length_b 14.461(18)
_cell_length_c 11.495(15)
_cell_measurement_reflns_used 3019
_cell_measurement_temperature 293(2)
_cell_measurement_theta_max 25.845
_cell_measurement_theta_min 2.719
_cell_volume 1456(3)
_computing_cell_refinement 'SAINT (Bruker, 2000)'
_computing_data_collection 'SMART (Bruker, 2000)'
_computing_data_reduction SAINT
_computing_molecular_graphics 'SHELXTL (Sheldrick, 1999)'
_computing_publication_material SHELXTL
_computing_structure_refinement 'SHELXL97 '
_computing_structure_solution 'SHELXS97 (Sheldrick, 2000)'
_diffrn_ambient_temperature 293(2)
_diffrn_detector_area_resol_mean no
_diffrn_measured_fraction_theta_full 0.998
_diffrn_measured_fraction_theta_max 0.998
_diffrn_measurement_device_type 'Bruker SMART CCD diffractometer'
_diffrn_measurement_method '\w scans'
_diffrn_radiation_monochromator graphite
_diffrn_radiation_source 'fine-focus sealed tube'
_diffrn_radiation_type MoK\a
_diffrn_radiation_wavelength 0.71073
_diffrn_reflns_av_R_equivalents 0.0392
_diffrn_reflns_av_sigmaI/netI 0.0357
_diffrn_reflns_limit_h_max 9
_diffrn_reflns_limit_h_min -10
_diffrn_reflns_limit_k_max 14
_diffrn_reflns_limit_k_min -17
_diffrn_reflns_limit_l_max 13
_diffrn_reflns_limit_l_min -13
_diffrn_reflns_number 7218
_diffrn_reflns_theta_full 25.02
_diffrn_reflns_theta_max 25.02
_diffrn_reflns_theta_min 2.27
_diffrn_standards_decay_% 0
_diffrn_standards_interval_count 0
_diffrn_standards_interval_time 0
_diffrn_standards_number 0
_exptl_absorpt_coefficient_mu 2.051
_exptl_absorpt_correction_T_max 0.567
_exptl_absorpt_correction_T_min 0.460
_exptl_absorpt_correction_type multi-scan
_exptl_absorpt_process_details '(SADABS; Sheldrick, 2000)'
_exptl_crystal_colour colourless
_exptl_crystal_density_diffrn 1.608
_exptl_crystal_density_method 'not measured'
_exptl_crystal_description block
_exptl_crystal_F_000 712
_exptl_crystal_size_max 0.38
_exptl_crystal_size_mid 0.31
_exptl_crystal_size_min 0.25
_refine_diff_density_max 0.294
_refine_diff_density_min -0.342
_refine_ls_extinction_method none
_refine_ls_goodness_of_fit_ref 0.980
_refine_ls_hydrogen_treatment constr
_refine_ls_matrix_type full
_refine_ls_number_parameters 172
_refine_ls_number_reflns 2562
_refine_ls_number_restraints 0
_refine_ls_restrained_S_all 0.980
_refine_ls_R_factor_all 0.0471
_refine_ls_R_factor_gt 0.0317
_refine_ls_shift/su_max 0.021
_refine_ls_shift/su_mean 0.002
_refine_ls_structure_factor_coef Fsqd
_refine_ls_weighting_details 'calc w = 1/[\s^2^(Fo^2^)+(0.0476P)^2^] where P = (Fo^2^+2Fc^2^)/3'
_refine_ls_weighting_scheme calc
_refine_ls_wR_factor_gt 0.0794
_refine_ls_wR_factor_ref 0.0857
_reflns_number_gt 1946
_reflns_number_total 2562
_reflns_threshold_expression I>2\s(I)
_cod_data_source_file lh6167.cif
_cod_data_source_block I
_cod_depositor_comments
;
The following automatic conversions were performed:
'_symmetry_cell_setting' value 'Monoclinic' changed to 'monoclinic'
according to '/home/saulius/struct/CIF-dictionaries/cif_core.dic'
dictionary named 'cif_core.dic' version 2.4.1 from 2010-06-29.

Automatic conversion script
Id: cif_fix_enum 1527 2010-12-29 10:47:43Z saulius 

The following automatic conversions were performed:

'_chemical_melting_point' value 'not measured' was changed to '?' -
the value is undefined or not given.

Automatic conversion script
Id: cif_fix_values 1646 2011-03-28 12:23:43Z adriana 

The following automatic conversions were performed:

'_chemical_melting_point' value 'not measured' was changed to '?' -
the value is undefined or not given.

'_symmetry_cell_setting' value
'Monoclinic' changed to 'monoclinic' according to
/home/saulius/struct/CIF-dictionaries/cif_core.dic dictionary named
'cif_core.dic' version 2.4.1 from 2010-06-29.

Automatic conversion script
Id: cif_fix_values 1715 2011-07-08 13:25:40Z adriana 
;
_cod_original_sg_symbol_H-M 'P 21/n'
_cod_database_code 2203310
_cod_database_fobs_code 2203310

loop_
_symmetry_equiv_pos_as_xyz
'x, y, z'
'-x+1/2, y+1/2, -z+1/2'
'-x, -y, -z'
'x-1/2, -y-1/2, z-1/2'

loop_
_atom_site_label
_atom_site_fract_x
_atom_site_fract_y
_atom_site_fract_z
_atom_site_U_iso_or_equiv
_atom_site_adp_type
_atom_site_calc_flag
_atom_site_refinement_flags
_atom_site_occupancy
_atom_site_type_symbol
Zn 0.05715(3) 0.64617(2) 0.82426(3) 0.05069(15) Uani d . 1 Zn
Cl1 -0.18762(9) 0.62945(6) 0.85524(9) 0.0717(3) Uani d . 1 Cl
Cl2 0.10692(9) 0.70519(6) 0.65351(7) 0.0640(2) Uani d . 1 Cl
N1 0.2002(3) 0.54130(17) 0.8836(2) 0.0539(6) Uani d . 1 N
N2 0.1716(2) 0.71715(17) 0.9639(2) 0.0516(6) Uani d . 1 N
O1 0.0075(2) 0.47295(14) 0.7034(2) 0.0646(6) Uani d . 1 O
O2 0.1849(2) 0.96015(15) 0.9317(2) 0.0654(6) Uani d . 1 O
C1 -0.0782(4) 0.4184(3) 0.6291(3) 0.0742(10) Uani d . 1 C
H1 -0.1460 0.4400 0.5694 0.089 Uiso calc R 1 H
C2 -0.0529(4) 0.3304(3) 0.6527(3) 0.0732(10) Uani d . 1 C
H2 -0.0986 0.2801 0.6138 0.088 Uiso calc R 1 H
C3 0.0557(4) 0.3271(2) 0.7474(3) 0.0669(9) Uani d . 1 C
H3 0.0967 0.2742 0.7834 0.080 Uiso calc R 1 H
C4 0.0896(3) 0.4147(2) 0.7764(3) 0.0526(7) Uani d . 1 C
C5 0.1940(3) 0.4545(2) 0.8618(3) 0.0568(8) Uani d . 1 C
H5 0.2616 0.4156 0.9042 0.068 Uiso calc R 1 H
C6 0.3189(3) 0.5757(2) 0.9689(3) 0.0649(9) Uani d . 1 C
H6A 0.4033 0.6008 0.9289 0.078 Uiso calc R 1 H
H6B 0.3573 0.5254 1.0186 0.078 Uiso calc R 1 H
C7 0.2523(4) 0.6491(2) 1.0410(3) 0.0627(8) Uani d . 1 C
H7A 0.1817 0.6216 1.0922 0.075 Uiso calc R 1 H
H7B 0.3329 0.6795 1.0889 0.075 Uiso calc R 1 H
C8 0.1965(3) 0.8029(2) 0.9828(3) 0.0547(8) Uani d . 1 C
H8 0.2692 0.8192 1.0420 0.066 Uiso calc R 1 H
C9 0.1192(3) 0.8752(2) 0.9182(3) 0.0517(7) Uani d . 1 C
C10 -0.0109(4) 0.8817(2) 0.8487(3) 0.0588(8) Uani d . 1 C
H10 -0.0776 0.8338 0.8272 0.071 Uiso calc R 1 H
C11 -0.0262(4) 0.9745(2) 0.8154(3) 0.0668(9) Uani d . 1 C
H11 -0.1041 1.0002 0.7666 0.080 Uiso calc R 1 H
C12 0.0930(4) 1.0186(2) 0.8673(3) 0.0713(10) Uani d . 1 C
H12 0.1109 1.0817 0.8602 0.086 Uiso calc R 1 H

loop_
_atom_site_aniso_label
_atom_site_aniso_U_11
_atom_site_aniso_U_22
_atom_site_aniso_U_33
_atom_site_aniso_U_12
_atom_site_aniso_U_13
_atom_site_aniso_U_23
Zn 0.0432(2) 0.0561(2) 0.0511(2) 0.00204(15) -0.00814(15) -0.00090(16)
Cl1 0.0458(4) 0.0759(6) 0.0932(7) -0.0033(4) 0.0032(4) -0.0076(5)
Cl2 0.0708(5) 0.0686(5) 0.0516(4) 0.0011(4) -0.0029(4) 0.0022(4)
N1 0.0444(13) 0.0619(16) 0.0542(16) 0.0057(12) -0.0045(11) 0.0018(12)
N2 0.0401(13) 0.0644(16) 0.0491(14) -0.0007(12) -0.0057(10) -0.0056(13)
O1 0.0625(13) 0.0572(13) 0.0720(15) 0.0092(11) -0.0099(11) 0.0004(11)
O2 0.0594(13) 0.0639(14) 0.0732(16) -0.0119(11) 0.0066(11) -0.0126(12)
C1 0.062(2) 0.085(3) 0.073(2) 0.0037(19) -0.0140(17) -0.004(2)
C2 0.069(2) 0.068(2) 0.082(3) -0.0076(18) 0.003(2) -0.0159(19)
C3 0.069(2) 0.053(2) 0.080(3) 0.0118(17) 0.0102(19) 0.0032(18)
C4 0.0450(16) 0.0569(19) 0.0561(18) 0.0109(14) 0.0043(14) 0.0048(15)
C5 0.0493(17) 0.062(2) 0.059(2) 0.0126(15) 0.0042(15) 0.0074(16)
C6 0.0471(17) 0.075(2) 0.069(2) 0.0034(16) -0.0151(15) 0.0051(18)
C7 0.0580(18) 0.075(2) 0.0524(19) -0.0028(16) -0.0116(15) 0.0029(16)
C8 0.0410(15) 0.074(2) 0.0481(17) -0.0047(15) -0.0014(13) -0.0128(16)
C9 0.0435(16) 0.0584(18) 0.0535(18) -0.0058(14) 0.0063(14) -0.0167(15)
C10 0.0499(17) 0.0601(19) 0.066(2) 0.0004(15) -0.0004(15) -0.0088(16)
C11 0.062(2) 0.072(2) 0.066(2) 0.0099(18) 0.0032(17) -0.0005(17)
C12 0.083(2) 0.057(2) 0.077(2) -0.0013(19) 0.024(2) -0.0054(19)

loop_
_atom_type_symbol
_atom_type_description
_atom_type_scat_dispersion_real
_atom_type_scat_dispersion_imag
_atom_type_scat_source
Zn Zn 0.2839 1.4301 'International Tables Vol C Tables 4.2.6.8 and 6.1.1.4'
Cl Cl 0.1484 0.1585 'International Tables Vol C Tables 4.2.6.8 and 6.1.1.4'
N N 0.0061 0.0033 'International Tables Vol C Tables 4.2.6.8 and 6.1.1.4'
O O 0.0106 0.0060 'International Tables Vol C Tables 4.2.6.8 and 6.1.1.4'
C C 0.0033 0.0016 'International Tables Vol C Tables 4.2.6.8 and 6.1.1.4'
H H 0.0000 0.0000 'International Tables Vol C Tables 4.2.6.8 and 6.1.1.4'

loop_
_geom_angle_atom_site_label_1
_geom_angle_atom_site_label_2
_geom_angle_atom_site_label_3
_geom_angle
_geom_angle_publ_flag
N1 Zn N2 81.92(12) yes
N1 Zn Cl2 115.11(9) yes
N2 Zn Cl2 112.07(11) yes
N1 Zn Cl1 116.28(9) yes
N2 Zn Cl1 110.27(9) yes
Cl2 Zn Cl1 116.11(4) yes
N1 Zn O1 65.54(11) no
N2 Zn O1 147.22(8) no
Cl2 Zn O1 86.59(9) yes
Cl1 Zn O1 82.41(5) yes
C5 N1 C6 118.8(3) no
C5 N1 Zn 130.0(2) no
C6 N1 Zn 111.1(2) no
C8 N2 C7 118.6(3) no
C8 N2 Zn 132.2(2) no
C7 N2 Zn 108.4(2) no
C1 O1 C4 105.9(3) no
C1 O1 Zn 150.5(2) no
C4 O1 Zn 100.75(19) no
C12 O2 C9 105.7(3) no
C2 C1 O1 110.8(3) no
C2 C1 H1 124.6 no
O1 C1 H1 124.6 no
C1 C2 C3 106.9(3) no
C1 C2 H2 126.6 no
C3 C2 H2 126.6 no
C4 C3 C2 106.8(3) no
C4 C3 H3 126.6 no
C2 C3 H3 126.6 no
C3 C4 O1 109.6(3) no
C3 C4 C5 132.7(3) no
O1 C4 C5 117.6(3) no
N1 C5 C4 123.4(3) no
N1 C5 H5 118.3 no
C4 C5 H5 118.3 no
N1 C6 C7 108.9(2) no
N1 C6 H6A 109.9 no
C7 C6 H6A 109.9 no
N1 C6 H6B 109.9 no
C7 C6 H6B 109.9 no
H6A C6 H6B 108.3 no
N2 C7 C6 109.4(3) no
N2 C7 H7A 109.8 no
C6 C7 H7A 109.8 no
N2 C7 H7B 109.8 no
C6 C7 H7B 109.8 no
H7A C7 H7B 108.2 no
N2 C8 C9 123.7(3) no
N2 C8 H8 118.1 no
C9 C8 H8 118.1 no
C10 C9 O2 109.8(3) no
C10 C9 C8 135.3(3) no
O2 C9 C8 114.8(3) no
C9 C10 C11 106.9(3) no
C9 C10 H10 126.6 no
C11 C10 H10 126.6 no
C12 C11 C10 106.3(3) no
C12 C11 H11 126.9 no
C10 C11 H11 126.9 no
C11 C12 O2 111.4(3) no
C11 C12 H12 124.3 no
O2 C12 H12 124.3 no

loop_
_geom_bond_atom_site_label_1
_geom_bond_atom_site_label_2
_geom_bond_distance
_geom_bond_publ_flag
Zn N1 2.054(3) yes
Zn N2 2.100(3) yes
Zn Cl2 2.212(2) yes
Zn Cl1 2.217(3) yes
Zn O1 2.882(4) yes
N1 C5 1.280(4) no
N1 C6 1.466(4) no
N2 C8 1.275(4) no
N2 C7 1.472(4) no
O1 C1 1.352(4) no
O1 C4 1.358(3) no
O2 C12 1.352(4) no
O2 C9 1.362(4) no
C1 C2 1.317(5) no
C1 H1 0.9300 no
C2 C3 1.395(5) no
C2 H2 0.9300 no
C3 C4 1.338(4) no
C3 H3 0.9300 no
C4 C5 1.417(4) no
C5 H5 0.9300 no
C6 C7 1.492(5) no
C6 H6A 0.9700 no
C6 H6B 0.9700 no
C7 H7A 0.9700 no
C7 H7B 0.9700 no
C8 C9 1.426(4) no
C8 H8 0.9300 no
C9 C10 1.349(4) no
C10 C11 1.399(5) no
C10 H10 0.9300 no
C11 C12 1.330(5) no
C11 H11 0.9300 no
C12 H12 0.9300 no
